data_1000420
loop_
_publ_author_name
'Lacorre, P'
'Ferey, G'
'Pannetier, J'

_publ_section_title 'The magnetic structure of Cr2 F5'
_journal_coden_ASTM JSSCBI
_journal_name_full 'Journal of Solid State Chemistry'
_journal_page_first 227
_journal_page_last 236
_journal_paper_doi 10.1016/S0022-4596(05)80315-9
_journal_volume 96
_journal_year 1992
_chemical_formula_structural 'Cr2 F5'
_chemical_formula_sum 'Cr2 F5'
_chemical_name_systematic 'Chromium(II) chromium fluoride'
_space_group_IT_number 15
_symmetry_cell_setting monoclinic
_symmetry_Int_Tables_number 15
_symmetry_space_group_name_Hall '-C 2yc'
_symmetry_space_group_name_H-M 'C 1 2/c 1'
_cell_angle_alpha 90
_cell_angle_beta 124.081(1)
_cell_angle_gamma 90
_cell_formula_units_Z 4
_cell_length_a 7.7526(1)
_cell_length_b 7.5228(1)
_cell_length_c 7.4477(1)
_cell_volume 359.8
_refine_ls_R_factor_all 0.047
_cod_database_code 1000420

loop_
_symmetry_equiv_pos_as_xyz
x,y,z
-x,y,1/2-z
-x,-y,-z
x,-y,1/2+z
1/2+x,1/2+y,z
1/2-x,1/2+y,1/2-z
1/2-x,1/2-y,-z
1/2+x,1/2-y,1/2+z

loop_
_atom_site_label
_atom_site_type_symbol
_atom_site_symmetry_multiplicity
_atom_site_Wyckoff_symbol
_atom_site_fract_x
_atom_site_fract_y
_atom_site_fract_z
_atom_site_occupancy
_atom_site_attached_hydrogens
_atom_site_calc_flag
Cr1 Cr3+ 4 a 0. 0. 0. 1. 0 d
Cr2 Cr2+ 4 b 0. 0.5 0. 1. 0 d
F1 F1- 4 e 0. 0.0530(3) 0.25 1. 0 d
F2 F1- 8 f 0.2967(3) 0.9773(2) 0.1759(3) 1. 0 d
F3 F1- 8 f 0.0235(3) 0.2454(3) 0.9667(3) 1. 0 d

loop_
_atom_type_symbol
_atom_type_oxidation_number
Cr3+ 3.000
Cr2+ 2.000
F1- -1.000
